data_7247363
loop_
_publ_author_name
'Li, Mengjuan'
'Li, Jingya'
'Zhang, Zhiguo'
'Chen, Liming'
'Ma, Nana'
'Liu, Qingfeng'
'Zhang, Xingjie'
'Zhang, Guisheng'

_publ_section_title
;
 Palladium-catalyzed intramolecular aza-Wacker-type cyclization of vinyl
 cyclopropanecarboxamides to access conformationally restricted
 aza[3.1.0]bicycles
;
_journal_issue 39
_journal_name_full 'RSC Advances'
_journal_page_first 27158
_journal_page_last 27166
_journal_paper_doi 10.1039/D3RA05440C
_journal_volume 13
_journal_year 2023
_chemical_formula_moiety 'C19 H16 Cl N O'
_chemical_formula_sum 'C19 H17 Cl N O'
_chemical_formula_weight 310.79
_space_group_crystal_system triclinic
_space_group_IT_number 2
_space_group_name_Hall '-P 1'
_space_group_name_H-M_alt 'P -1'
_atom_sites_solution_hydrogens mixed
_audit_creation_date 2022-01-17
_audit_creation_method
;
Olex2 1.3
(compiled 2020.11.12 svn.r5f609507 for OlexSys, GUI svn.r6408)
;
_audit_update_record
;
2022-01-17 deposited with the CCDC.	2023-09-06 downloaded from the CCDC.
;
_cell_angle_alpha 82.729(4)
_cell_angle_beta 86.836(4)
_cell_angle_gamma 75.912(4)
_cell_formula_units_Z 2
_cell_length_a 7.0254(3)
_cell_length_b 8.4668(4)
_cell_length_c 13.4722(6)
_cell_measurement_reflns_used 12540
_cell_measurement_temperature 293(2)
_cell_measurement_theta_max 71.187
_cell_measurement_theta_min 3.554
_cell_volume 770.76(6)
_computing_molecular_graphics 'Olex2 1.3 (Dolomanov et al., 2009)'
_computing_publication_material 'Olex2 1.3 (Dolomanov et al., 2009)'
_computing_structure_refinement 'SHELXL 2018/3 (Sheldrick, 2015)'
_computing_structure_solution 'SHELXT 2018/2 (Sheldrick, 2018)'
_diffrn_ambient_temperature 293(2)
_diffrn_measured_fraction_theta_full 0.996
_diffrn_measured_fraction_theta_max 0.967
_diffrn_measurement_device_type template
_diffrn_radiation_type CuK\a
_diffrn_radiation_wavelength 1.54184
_diffrn_reflns_av_R_equivalents 0.0205
_diffrn_reflns_av_unetI/netI 0.0259
_diffrn_reflns_Laue_measured_fraction_full 0.996
_diffrn_reflns_Laue_measured_fraction_max 0.967
_diffrn_reflns_limit_h_max 6
_diffrn_reflns_limit_h_min -8
_diffrn_reflns_limit_k_max 10
_diffrn_reflns_limit_k_min -10
_diffrn_reflns_limit_l_max 15
_diffrn_reflns_limit_l_min -16
_diffrn_reflns_number 5569
_diffrn_reflns_point_group_measured_fraction_full 0.996
_diffrn_reflns_point_group_measured_fraction_max 0.967
_diffrn_reflns_theta_full 67.684
_diffrn_reflns_theta_max 71.540
_diffrn_reflns_theta_min 5.424
_exptl_absorpt_coefficient_mu 2.189
_exptl_crystal_colour 'clear light colourless'
_exptl_crystal_colour_lustre clear
_exptl_crystal_colour_modifier light
_exptl_crystal_colour_primary colourless
_exptl_crystal_density_diffrn 1.339
_exptl_crystal_description block
_exptl_crystal_F_000 326
_exptl_crystal_size_max 0.01
_exptl_crystal_size_mid 0.01
_exptl_crystal_size_min 0.01
_refine_diff_density_max 0.255
_refine_diff_density_min -0.430
_refine_diff_density_rms 0.057
_refine_ls_extinction_method none
_refine_ls_goodness_of_fit_ref 1.034
_refine_ls_hydrogen_treatment mixed
_refine_ls_matrix_type full
_refine_ls_number_parameters 208
_refine_ls_number_reflns 2917
_refine_ls_number_restraints 0
_refine_ls_restrained_S_all 1.034
_refine_ls_R_factor_all 0.0426
_refine_ls_R_factor_gt 0.0405
_refine_ls_shift/su_max 0.001
_refine_ls_shift/su_mean 0.000
_refine_ls_structure_factor_coef Fsqd
_refine_ls_weighting_details 'w=1/[\s^2^(Fo^2^)+(0.0572P)^2^+0.2986P] where P=(Fo^2^+2Fc^2^)/3'
_refine_ls_weighting_scheme calc
_refine_ls_wR_factor_gt 0.1052
_refine_ls_wR_factor_ref 0.1066
_reflns_Friedel_coverage 0.000
_reflns_number_gt 2732
_reflns_number_total 2917
_reflns_threshold_expression 'I > 2\s(I)'
_cod_data_source_file d3ra05440c2.cif
_cod_data_source_block ljy-20220115
_cod_database_code 7247363
_shelx_shelxl_version_number 2018/3
_shelx_space_group_comment
;
The symmetry employed for this shelxl refinement is uniquely defined
by the following loop, which should always be used as a source of
symmetry information in preference to the above space-group names.
They are only intended as comments.
;
_shelx_estimated_absorpt_t_max 0.978
_shelx_estimated_absorpt_t_min 0.978
_olex2_refinement_description
;
1. Fixed Uiso
 At 1.2 times of:
  All C(H) groups, All C(H,H) groups
 At 1.5 times of:
  All C(H,H,H) groups
2.a Ternary CH refined with riding coordinates:
 C3(H3)
2.b Secondary CH2 refined with riding coordinates:
 C4(H4A,H4B)
2.c Aromatic/amide H refined with riding coordinates:
 C12(H12), C8(H8), C11(H11), C9(H9), C15(H15), C16(H16), C19(H19), C18(H18)
2.d Idealised Me refined as rotating group:
 C13(H13A,H13B,H13C)
;
_olex2_submission_special_instructions 'No special instructions were received'

loop_
_space_group_symop_operation_xyz
'x, y, z'
'-x, -y, -z'

loop_
_atom_site_label
_atom_site_type_symbol
_atom_site_fract_x
_atom_site_fract_y
_atom_site_fract_z
_atom_site_U_iso_or_equiv
_atom_site_adp_type
_atom_site_occupancy
_atom_site_site_symmetry_order
_atom_site_calc_flag
_atom_site_refinement_flags_posn
_atom_site_refinement_flags_adp
_atom_site_refinement_flags_occupancy
_atom_site_disorder_assembly
_atom_site_disorder_group
Cl20 Cl 0.33132(8) 0.20245(6) 1.06446(3) 0.05122(18) Uani 1 1 d . . . . .
O21 O 0.04399(15) 0.66834(13) 0.62326(8) 0.0274(3) Uani 1 1 d . . . . .
N1 N 0.30157(18) 0.73976(15) 0.52866(9) 0.0216(3) Uani 1 1 d . . . . .
C14 C 0.3382(2) 0.57236(18) 0.79273(11) 0.0226(3) Uani 1 1 d . . . . .
C12 C 0.1386(2) 0.65907(17) 0.39362(11) 0.0222(3) Uani 1 1 d . . . . .
H12 H 0.137718 0.559360 0.431363 0.027 Uiso 1 1 calc R U . . .
C7 C 0.2141(2) 0.77412(17) 0.43244(10) 0.0202(3) Uani 1 1 d . . . . .
C2 C 0.4989(2) 0.74519(17) 0.54256(11) 0.0217(3) Uani 1 1 d . . . . .
C6 C 0.2064(2) 0.69559(17) 0.61663(11) 0.0208(3) Uani 1 1 d . . . . .
C5 C 0.3393(2) 0.69214(18) 0.70175(11) 0.0220(3) Uani 1 1 d . . . . .
C3 C 0.5240(2) 0.73200(18) 0.65191(11) 0.0233(3) Uani 1 1 d . . . . .
H3 H 0.652348 0.678834 0.680509 0.028 Uiso 1 1 calc R U . . .
C8 C 0.2106(2) 0.92478(18) 0.37683(12) 0.0249(3) Uani 1 1 d . . . . .
H8 H 0.256735 1.003734 0.403881 0.030 Uiso 1 1 calc R U . . .
C10 C 0.0665(2) 0.84096(19) 0.23943(11) 0.0246(3) Uani 1 1 d . . . . .
C4 C 0.3815(2) 0.85854(19) 0.70587(12) 0.0270(3) Uani 1 1 d . . . . .
H4A H 0.302217 0.952058 0.665633 0.032 Uiso 1 1 calc R U . . .
H4B H 0.420446 0.881942 0.769353 0.032 Uiso 1 1 calc R U . . .
C11 C 0.0642(2) 0.69380(19) 0.29770(12) 0.0254(3) Uani 1 1 d . . . . .
H11 H 0.011776 0.617003 0.272056 0.030 Uiso 1 1 calc R U . . .
C22 C 0.6340(2) 0.7557(2) 0.47109(12) 0.0272(3) Uani 1 1 d . . . . .
C9 C 0.1382(2) 0.95659(18) 0.28111(12) 0.0264(3) Uani 1 1 d . . . . .
H9 H 0.137311 1.057063 0.243906 0.032 Uiso 1 1 calc R U . . .
C15 C 0.4359(2) 0.4091(2) 0.79079(12) 0.0298(4) Uani 1 1 d . . . . .
H15 H 0.502328 0.375692 0.732540 0.036 Uiso 1 1 calc R U . . .
C17 C 0.3385(3) 0.3457(2) 0.95999(12) 0.0314(4) Uani 1 1 d . . . . .
C16 C 0.4360(3) 0.2951(2) 0.87413(14) 0.0351(4) Uani 1 1 d . . . . .
H16 H 0.501197 0.185846 0.871995 0.042 Uiso 1 1 calc R U . . .
C19 C 0.2421(3) 0.6194(2) 0.88060(14) 0.0393(4) Uani 1 1 d . . . . .
H19 H 0.176321 0.728356 0.883189 0.047 Uiso 1 1 calc R U . . .
C13 C -0.0056(3) 0.8758(2) 0.13346(13) 0.0368(4) Uani 1 1 d . . . . .
H13A H -0.006503 0.774501 0.108736 0.055 Uiso 1 1 calc R U . . .
H13B H 0.080070 0.930154 0.091774 0.055 Uiso 1 1 calc R U . . .
H13C H -0.136152 0.944840 0.132523 0.055 Uiso 1 1 calc R U . . .
C18 C 0.2421(3) 0.5067(2) 0.96491(13) 0.0432(5) Uani 1 1 d . . . . .
H18 H 0.177871 0.539511 1.023776 0.052 Uiso 1 1 calc R U . . .
H22A H 0.762(3) 0.758(2) 0.4897(14) 0.030(5) Uiso 1 1 d . . . . .
H22B H 0.608(3) 0.764(2) 0.4009(16) 0.034(5) Uiso 1 1 d . . . . .

loop_
_atom_site_aniso_label
_atom_site_aniso_U_11
_atom_site_aniso_U_22
_atom_site_aniso_U_33
_atom_site_aniso_U_23
_atom_site_aniso_U_13
_atom_site_aniso_U_12
Cl20 0.0672(4) 0.0591(3) 0.0297(3) 0.0224(2) -0.0117(2) -0.0312(3)
O21 0.0222(5) 0.0347(6) 0.0281(6) 0.0026(5) -0.0019(4) -0.0148(4)
N1 0.0196(6) 0.0274(6) 0.0188(6) 0.0034(5) -0.0033(5) -0.0101(5)
C14 0.0228(7) 0.0270(7) 0.0193(7) 0.0021(6) -0.0038(5) -0.0105(6)
C12 0.0224(7) 0.0199(7) 0.0244(7) 0.0012(6) 0.0000(6) -0.0073(5)
C7 0.0180(7) 0.0238(7) 0.0186(7) 0.0012(5) -0.0021(5) -0.0064(5)
C2 0.0195(7) 0.0217(7) 0.0238(7) 0.0034(5) -0.0047(6) -0.0071(5)
C6 0.0206(7) 0.0204(6) 0.0214(7) 0.0018(5) -0.0028(5) -0.0068(5)
C5 0.0213(7) 0.0252(7) 0.0201(7) 0.0019(6) -0.0028(6) -0.0088(6)
C3 0.0198(7) 0.0280(7) 0.0229(7) 0.0041(6) -0.0047(6) -0.0099(6)
C8 0.0309(8) 0.0223(7) 0.0241(7) 0.0000(6) -0.0062(6) -0.0114(6)
C10 0.0228(7) 0.0302(8) 0.0202(7) -0.0022(6) -0.0029(6) -0.0055(6)
C4 0.0324(8) 0.0262(7) 0.0246(8) -0.0003(6) -0.0033(6) -0.0122(6)
C11 0.0261(7) 0.0273(7) 0.0259(8) -0.0058(6) -0.0025(6) -0.0105(6)
C22 0.0222(8) 0.0336(8) 0.0260(8) 0.0014(6) -0.0009(6) -0.0095(6)
C9 0.0317(8) 0.0232(7) 0.0242(8) 0.0049(6) -0.0048(6) -0.0093(6)
C15 0.0318(8) 0.0306(8) 0.0256(8) 0.0003(6) 0.0050(6) -0.0078(7)
C17 0.0351(9) 0.0405(9) 0.0214(8) 0.0099(7) -0.0081(6) -0.0200(7)
C16 0.0350(9) 0.0292(8) 0.0369(9) 0.0074(7) -0.0010(7) -0.0054(7)
C19 0.0549(11) 0.0290(8) 0.0304(9) -0.0023(7) 0.0111(8) -0.0068(8)
C13 0.0457(10) 0.0428(10) 0.0238(8) -0.0008(7) -0.0091(7) -0.0138(8)
C18 0.0650(13) 0.0433(10) 0.0227(8) -0.0038(7) 0.0134(8) -0.0191(9)

loop_
_atom_type_symbol
_atom_type_description
_atom_type_scat_dispersion_real
_atom_type_scat_dispersion_imag
_atom_type_scat_source
C C 0.0181 0.0091 'International Tables Vol C Tables 4.2.6.8 and 6.1.1.4'
H H 0.0000 0.0000 'International Tables Vol C Tables 4.2.6.8 and 6.1.1.4'
Cl Cl 0.3639 0.7018 'International Tables Vol C Tables 4.2.6.8 and 6.1.1.4'
N N 0.0311 0.0180 'International Tables Vol C Tables 4.2.6.8 and 6.1.1.4'
O O 0.0492 0.0322 'International Tables Vol C Tables 4.2.6.8 and 6.1.1.4'

loop_
_geom_angle_atom_site_label_1
_geom_angle_atom_site_label_2
_geom_angle_atom_site_label_3
_geom_angle
_geom_angle_site_symmetry_1
_geom_angle_site_symmetry_3
_geom_angle_publ_flag
C2 N1 C7 122.61(12) . . ?
C6 N1 C7 124.20(12) . . ?
C6 N1 C2 113.17(12) . . ?
C15 C14 C5 119.97(14) . . ?
C19 C14 C5 121.65(14) . . ?
C19 C14 C15 118.38(14) . . ?
C7 C12 H12 120.3 . . ?
C7 C12 C11 119.44(13) . . ?
C11 C12 H12 120.3 . . ?
C12 C7 N1 121.17(13) . . ?
C12 C7 C8 120.14(13) . . ?
C8 C7 N1 118.67(12) . . ?
N1 C2 C3 106.60(12) . . ?
C22 C2 N1 126.25(14) . . ?
C22 C2 C3 127.14(14) . . ?
O21 C6 N1 125.67(13) . . ?
O21 C6 C5 126.89(13) . . ?
N1 C6 C5 107.42(12) . . ?
C14 C5 C6 119.52(12) . . ?
C14 C5 C3 124.09(12) . . ?
C14 C5 C4 122.29(13) . . ?
C6 C5 C3 105.11(12) . . ?
C6 C5 C4 111.59(12) . . ?
C4 C5 C3 59.54(10) . . ?
C2 C3 C5 106.69(12) . . ?
C2 C3 H3 119.8 . . ?
C2 C3 C4 115.54(13) . . ?
C5 C3 H3 119.8 . . ?
C4 C3 C5 60.13(10) . . ?
C4 C3 H3 119.8 . . ?
C7 C8 H8 120.2 . . ?
C9 C8 C7 119.65(13) . . ?
C9 C8 H8 120.2 . . ?
C11 C10 C9 118.20(14) . . ?
C11 C10 C13 121.41(14) . . ?
C9 C10 C13 120.39(14) . . ?
C5 C4 H4A 117.7 . . ?
C5 C4 H4B 117.7 . . ?
C3 C4 C5 60.32(10) . . ?
C3 C4 H4A 117.7 . . ?
C3 C4 H4B 117.7 . . ?
H4A C4 H4B 114.9 . . ?
C12 C11 H11 119.4 . . ?
C10 C11 C12 121.29(14) . . ?
C10 C11 H11 119.4 . . ?
C2 C22 H22A 118.6(11) . . ?
C2 C22 H22B 122.9(12) . . ?
H22A C22 H22B 118.4(16) . . ?
C8 C9 C10 121.20(14) . . ?
C8 C9 H9 119.4 . . ?
C10 C9 H9 119.4 . . ?
C14 C15 H15 119.4 . . ?
C16 C15 C14 121.10(15) . . ?
C16 C15 H15 119.4 . . ?
C16 C17 Cl20 119.54(14) . . ?
C16 C17 C18 121.44(15) . . ?
C18 C17 Cl20 119.00(13) . . ?
C15 C16 H16 120.5 . . ?
C17 C16 C15 119.02(16) . . ?
C17 C16 H16 120.5 . . ?
C14 C19 H19 119.4 . . ?
C14 C19 C18 121.14(16) . . ?
C18 C19 H19 119.4 . . ?
C10 C13 H13A 109.5 . . ?
C10 C13 H13B 109.5 . . ?
C10 C13 H13C 109.5 . . ?
H13A C13 H13B 109.5 . . ?
H13A C13 H13C 109.5 . . ?
H13B C13 H13C 109.5 . . ?
C17 C18 C19 118.92(16) . . ?
C17 C18 H18 120.5 . . ?
C19 C18 H18 120.5 . . ?

loop_
_geom_bond_atom_site_label_1
_geom_bond_atom_site_label_2
_geom_bond_distance
_geom_bond_site_symmetry_2
_geom_bond_publ_flag
Cl20 C17 1.7449(16) . ?
O21 C6 1.2144(18) . ?
N1 C7 1.4311(18) . ?
N1 C2 1.4213(18) . ?
N1 C6 1.3834(19) . ?
C14 C5 1.490(2) . ?
C14 C15 1.389(2) . ?
C14 C19 1.384(2) . ?
C12 H12 0.9300 . ?
C12 C7 1.384(2) . ?
C12 C11 1.391(2) . ?
C7 C8 1.391(2) . ?
C2 C3 1.480(2) . ?
C2 C22 1.325(2) . ?
C6 C5 1.5111(19) . ?
C5 C3 1.520(2) . ?
C5 C4 1.517(2) . ?
C3 H3 0.9800 . ?
C3 C4 1.508(2) . ?
C8 H8 0.9300 . ?
C8 C9 1.383(2) . ?
C10 C11 1.389(2) . ?
C10 C9 1.392(2) . ?
C10 C13 1.511(2) . ?
C4 H4A 0.9700 . ?
C4 H4B 0.9700 . ?
C11 H11 0.9300 . ?
C22 H22A 0.952(19) . ?
C22 H22B 0.96(2) . ?
C9 H9 0.9300 . ?
C15 H15 0.9300 . ?
C15 C16 1.385(2) . ?
C17 C16 1.374(3) . ?
C17 C18 1.374(3) . ?
C16 H16 0.9300 . ?
C19 H19 0.9300 . ?
C19 C18 1.388(3) . ?
C13 H13A 0.9600 . ?
C13 H13B 0.9600 . ?
C13 H13C 0.9600 . ?
C18 H18 0.9300 . ?

loop_
_geom_torsion_atom_site_label_1
_geom_torsion_atom_site_label_2
_geom_torsion_atom_site_label_3
_geom_torsion_atom_site_label_4
_geom_torsion
_geom_torsion_site_symmetry_1
_geom_torsion_site_symmetry_2
_geom_torsion_site_symmetry_3
_geom_torsion_site_symmetry_4
_geom_torsion_publ_flag
Cl20 C17 C16 C15 178.16(13) . . . . ?
Cl20 C17 C18 C19 -177.74(15) . . . . ?
O21 C6 C5 C14 34.0(2) . . . . ?
O21 C6 C5 C3 179.05(14) . . . . ?
O21 C6 C5 C4 -118.20(16) . . . . ?
N1 C7 C8 C9 175.90(14) . . . . ?
N1 C2 C3 C5 8.55(15) . . . . ?
N1 C2 C3 C4 -55.80(16) . . . . ?
N1 C6 C5 C14 -147.49(13) . . . . ?
N1 C6 C5 C3 -2.40(15) . . . . ?
N1 C6 C5 C4 60.36(15) . . . . ?
C14 C5 C3 C2 139.20(14) . . . . ?
C14 C5 C3 C4 -110.50(16) . . . . ?
C14 C5 C4 C3 113.43(15) . . . . ?
C14 C15 C16 C17 -0.4(3) . . . . ?
C14 C19 C18 C17 -0.5(3) . . . . ?
C12 C7 C8 C9 -2.4(2) . . . . ?
C7 N1 C2 C3 170.26(12) . . . . ?
C7 N1 C2 C22 -11.3(2) . . . . ?
C7 N1 C6 O21 5.8(2) . . . . ?
C7 N1 C6 C5 -172.76(12) . . . . ?
C7 C12 C11 C10 0.9(2) . . . . ?
C7 C8 C9 C10 0.7(2) . . . . ?
C2 N1 C7 C12 121.24(15) . . . . ?
C2 N1 C7 C8 -57.08(19) . . . . ?
C2 N1 C6 O21 -173.12(14) . . . . ?
C2 N1 C6 C5 8.30(16) . . . . ?
C2 C3 C4 C5 95.32(13) . . . . ?
C6 N1 C7 C12 -57.6(2) . . . . ?
C6 N1 C7 C8 124.08(16) . . . . ?
C6 N1 C2 C3 -10.79(16) . . . . ?
C6 N1 C2 C22 167.63(15) . . . . ?
C6 C5 C3 C2 -3.84(15) . . . . ?
C6 C5 C3 C4 106.46(13) . . . . ?
C6 C5 C4 C3 -95.31(13) . . . . ?
C5 C14 C15 C16 -179.55(15) . . . . ?
C5 C14 C19 C18 179.98(17) . . . . ?
C4 C5 C3 C2 -110.29(13) . . . . ?
C11 C12 C7 N1 -176.63(13) . . . . ?
C11 C12 C7 C8 1.7(2) . . . . ?
C11 C10 C9 C8 1.8(2) . . . . ?
C22 C2 C3 C5 -169.85(15) . . . . ?
C22 C2 C3 C4 125.81(17) . . . . ?
C9 C10 C11 C12 -2.6(2) . . . . ?
C15 C14 C5 C6 77.47(19) . . . . ?
C15 C14 C5 C3 -60.7(2) . . . . ?
C15 C14 C5 C4 -133.45(16) . . . . ?
C15 C14 C19 C18 -0.2(3) . . . . ?
C16 C17 C18 C19 0.8(3) . . . . ?
C19 C14 C5 C6 -102.72(18) . . . . ?
C19 C14 C5 C3 119.12(18) . . . . ?
C19 C14 C5 C4 46.4(2) . . . . ?
C19 C14 C15 C16 0.6(3) . . . . ?
C13 C10 C11 C12 177.10(15) . . . . ?
C13 C10 C9 C8 -177.89(15) . . . . ?
C18 C17 C16 C15 -0.3(3) . . . . ?
